data_2217646
loop_
_publ_author_name
'D. Sudha'
'K. Chinnakali'
'M. Jayagopi'
'R. Raghunathan'
'Hoong-Kun Fun'

_publ_section_title 3-Ethyl-9-phenyl-2-tosyl-2,3,3a,4,9,9a-hexahydro-1<i>H</i>-pyrrolo[3,4-<i>b</i>]quinoline
_journal_coeditor_code RZ2188
_journal_issue 2
_journal_name_full 'Acta Crystallographica Section E'
_journal_page_first o425
_journal_page_last o425
_journal_paper_doi 10.1107/S1600536808000482
_journal_volume 64
_journal_year 2008
_chemical_formula_iupac 'C26 H28 N2 O2 S'
_chemical_formula_moiety 'C26 H28 N2 O2 S'
_chemical_formula_sum 'C26 H28 N2 O2 S'
_chemical_formula_weight 432.56
_chemical_name_systematic
;
3-Ethyl-9-phenyl-2-tosyl-2,3,3a,4,9,9a-hexahydro-1H-
pyrrolo[3,4-<i>b</i>]quinoline
;
_space_group_IT_number 2
_symmetry_cell_setting triclinic
_symmetry_space_group_name_Hall '-P 1'
_symmetry_space_group_name_H-M 'P -1'
_atom_sites_solution_hydrogens geom
_atom_sites_solution_primary direct
_atom_sites_solution_secondary difmap
_audit_creation_method SHELXL97
_cell_angle_alpha 64.3190(8)
_cell_angle_beta 72.5291(8)
_cell_angle_gamma 76.3803(8)
_cell_formula_units_Z 2
_cell_length_a 9.39900(10)
_cell_length_b 10.9077(2)
_cell_length_c 12.5654(3)
_cell_measurement_reflns_used 7071
_cell_measurement_temperature 100.00(10)
_cell_measurement_theta_max 37.68
_cell_measurement_theta_min 2.18
_cell_volume 1099.07(4)
_computing_cell_refinement 'APEX2 (Bruker, 2005)'
_computing_data_collection 'APEX2 (Bruker, 2005)'
_computing_data_reduction 'SAINT (Bruker, 2005)'
_computing_molecular_graphics 'SHELXTL (Version 5.1; Sheldrick, 2008)'
_computing_publication_material
;
SHELXTL (Version 5.1; Sheldrick, 2008) and PLATON (Spek, 2003)
;
_computing_structure_refinement 'SHELXTL (Version 5.1; Sheldrick, 2008)'
_computing_structure_solution 'SHELXTL (Version 5.1; Sheldrick, 2008)'
_diffrn_ambient_temperature 100.00(10)
_diffrn_detector_area_resol_mean 8.33
_diffrn_measured_fraction_theta_full 0.990
_diffrn_measured_fraction_theta_max 0.990
_diffrn_measurement_device_type 'Bruker APEXII CCD area-detector'
_diffrn_measurement_method \w
_diffrn_radiation_monochromator graphite
_diffrn_radiation_source 'fine-focus sealed tube'
_diffrn_radiation_type MoK\a
_diffrn_radiation_wavelength 0.71073
_diffrn_reflns_av_R_equivalents 0.0375
_diffrn_reflns_av_sigmaI/netI 0.0362
_diffrn_reflns_limit_h_max 16
_diffrn_reflns_limit_h_min -15
_diffrn_reflns_limit_k_max 18
_diffrn_reflns_limit_k_min -18
_diffrn_reflns_limit_l_max 21
_diffrn_reflns_limit_l_min -21
_diffrn_reflns_number 49024
_diffrn_reflns_theta_full 37.81
_diffrn_reflns_theta_max 37.81
_diffrn_reflns_theta_min 1.85
_diffrn_standards_number 0
_exptl_absorpt_coefficient_mu 0.173
_exptl_absorpt_correction_T_max 0.9706
_exptl_absorpt_correction_T_min 0.8777
_exptl_absorpt_correction_type multi-scan
_exptl_absorpt_process_details '(SADABS; Bruker, 2005)'
_exptl_crystal_colour colourless
_exptl_crystal_density_diffrn 1.307
_exptl_crystal_density_method 'not measured'
_exptl_crystal_description block
_exptl_crystal_F_000 460
_exptl_crystal_size_max 0.48
_exptl_crystal_size_mid 0.37
_exptl_crystal_size_min 0.17
_refine_diff_density_max 0.541
_refine_diff_density_min -0.468
_refine_ls_extinction_method none
_refine_ls_goodness_of_fit_ref 1.034
_refine_ls_hydrogen_treatment mixed
_refine_ls_matrix_type full
_refine_ls_number_parameters 285
_refine_ls_number_reflns 11697
_refine_ls_number_restraints 0
_refine_ls_restrained_S_all 1.034
_refine_ls_R_factor_all 0.0564
_refine_ls_R_factor_gt 0.0429
_refine_ls_shift/su_max 0.001
_refine_ls_shift/su_mean <0.001
_refine_ls_structure_factor_coef Fsqd
_refine_ls_weighting_details 'calc w = 1/[\s^2^(Fo^2^)+(0.0632P)^2^+0.2032P] where P=(Fo^2^+2Fc^2^)/3'
_refine_ls_weighting_scheme calc
_refine_ls_wR_factor_gt 0.1135
_refine_ls_wR_factor_ref 0.1219
_reflns_number_gt 9445
_reflns_number_total 11697
_reflns_threshold_expression I>2\s(I)
_cod_data_source_file rz2188.cif
_cod_data_source_block I
_cod_database_code 2217646
_cod_database_fobs_code 2217646

loop_
_symmetry_equiv_pos_as_xyz
'x, y, z'
'-x, -y, -z'

loop_
_atom_site_type_symbol
_atom_site_label
_atom_site_fract_x
_atom_site_fract_y
_atom_site_fract_z
_atom_site_U_iso_or_equiv
_atom_site_adp_type
_atom_site_calc_flag
_atom_site_refinement_flags
_atom_site_occupancy
S S1 0.49683(2) 0.424122(19) 0.278537(17) 0.01327(5) Uani d . 1
O O1 0.35740(7) 0.37308(7) 0.30453(6) 0.01740(11) Uani d . 1
O O2 0.49608(8) 0.55466(6) 0.28077(6) 0.01737(11) Uani d . 1
N N1 0.59007(8) 0.30981(7) 0.37860(6) 0.01346(11) Uani d . 1
N N2 0.99769(8) 0.23374(7) 0.33005(7) 0.01746(13) Uani d . 1
H H1N2 1.0420(18) 0.2777(15) 0.3524(14) 0.034(4) Uiso d . 1
C C1 0.61499(9) 0.16668(8) 0.38536(7) 0.01513(13) Uani d . 1
H H1A 0.5572 0.1571 0.3377 0.018 Uiso calc R 1
H H1B 0.5887 0.1016 0.4685 0.018 Uiso calc R 1
C C2 0.78261(9) 0.14729(7) 0.33219(7) 0.01321(12) Uani d . 1
H H2 0.8007 0.2038 0.2451 0.016 Uiso calc R 1
C C3 0.86315(9) 0.00361(8) 0.34922(7) 0.01390(12) Uani d . 1
H H3 0.8397 -0.0548 0.4359 0.017 Uiso calc R 1
C C4 1.03201(9) 0.01342(8) 0.30922(7) 0.01426(12) Uani d . 1
C C5 1.13274(10) -0.08705(8) 0.27522(8) 0.01671(13) Uani d . 1
H H5 1.0951 -0.1589 0.2757 0.020 Uiso calc R 1
C C6 1.28696(10) -0.08326(9) 0.24074(8) 0.01913(15) Uani d . 1
H H6 1.3514 -0.1511 0.2179 0.023 Uiso calc R 1
C C7 1.34377(11) 0.02374(9) 0.24084(9) 0.02159(16) Uani d . 1
H H7 1.4469 0.0269 0.2193 0.026 Uiso calc R 1
C C8 1.24635(10) 0.12555(9) 0.27314(9) 0.02058(15) Uani d . 1
H H8 1.2851 0.1966 0.2730 0.025 Uiso calc R 1
C C9 1.09059(9) 0.12303(8) 0.30597(7) 0.01567(13) Uani d . 1
C C10 0.84289(9) 0.21313(8) 0.39204(7) 0.01400(12) Uani d . 1
H H10 0.8370 0.1535 0.4778 0.017 Uiso calc R 1
C C11 0.73416(9) 0.34598(8) 0.38053(7) 0.01333(12) Uani d . 1
H H11 0.7704 0.4197 0.3031 0.016 Uiso calc R 1
C C12 0.60265(9) 0.42650(8) 0.13594(7) 0.01398(12) Uani d . 1
C C13 0.71831(10) 0.50922(8) 0.07365(7) 0.01698(14) Uani d . 1
H H13 0.7306 0.5714 0.1016 0.020 Uiso calc R 1
C C14 0.81489(11) 0.49778(9) -0.03058(8) 0.01997(15) Uani d . 1
H H14 0.8916 0.5533 -0.0727 0.024 Uiso calc R 1
C C15 0.79834(11) 0.40407(9) -0.07292(7) 0.01950(15) Uani d . 1
C C16 0.67845(11) 0.32643(9) -0.01229(7) 0.01902(15) Uani d . 1
H H16 0.6639 0.2667 -0.0420 0.023 Uiso calc R 1
C C17 0.58026(10) 0.33691(8) 0.09193(7) 0.01663(13) Uani d . 1
H H17 0.5006 0.2847 0.1318 0.020 Uiso calc R 1
C C18 0.90773(13) 0.38731(12) -0.18222(9) 0.0290(2) Uani d . 1
H H18A 0.9524 0.2936 -0.1608 0.044 Uiso calc R 1
H H18B 0.9849 0.4455 -0.2104 0.044 Uiso calc R 1
H H18C 0.8558 0.4122 -0.2452 0.044 Uiso calc R 1
C C19 0.81012(9) -0.05736(8) 0.28198(7) 0.01477(13) Uani d . 1
C C20 0.83943(11) -0.00052(9) 0.15531(8) 0.01856(14) Uani d . 1
H H20 0.8949 0.0734 0.1120 0.022 Uiso calc R 1
C C21 0.78685(12) -0.05303(10) 0.09319(9) 0.02300(17) Uani d . 1
H H21 0.8071 -0.0142 0.0089 0.028 Uiso calc R 1
C C22 0.70390(12) -0.16372(10) 0.15726(11) 0.02572(19) Uani d . 1
H H22 0.6683 -0.1987 0.1159 0.031 Uiso calc R 1
C C23 0.67453(11) -0.22161(9) 0.28268(11) 0.02484(18) Uani d . 1
H H23 0.6191 -0.2956 0.3256 0.030 Uiso calc R 1
C C24 0.72808(10) -0.16905(8) 0.34479(9) 0.01953(15) Uani d . 1
H H24 0.7088 -0.2090 0.4290 0.023 Uiso calc R 1
C C25 0.70648(10) 0.39338(8) 0.48343(7) 0.01598(13) Uani d . 1
H H25A 0.6292 0.4716 0.4719 0.019 Uiso calc R 1
H H25B 0.6690 0.3204 0.5594 0.019 Uiso calc R 1
C C26 0.84606(11) 0.43310(10) 0.49243(8) 0.01998(15) Uani d . 1
H H26A 0.8211 0.4619 0.5587 0.030 Uiso calc R 1
H H26B 0.8826 0.5069 0.4183 0.030 Uiso calc R 1
H H26C 0.9224 0.3556 0.5059 0.030 Uiso calc R 1

loop_
_atom_site_aniso_label
_atom_site_aniso_U_11
_atom_site_aniso_U_22
_atom_site_aniso_U_33
_atom_site_aniso_U_12
_atom_site_aniso_U_13
_atom_site_aniso_U_23
S1 0.01224(8) 0.01495(8) 0.01383(8) -0.00040(6) -0.00266(6) -0.00755(6)
O1 0.0120(3) 0.0218(3) 0.0199(3) -0.0020(2) -0.0028(2) -0.0102(2)
O2 0.0197(3) 0.0158(2) 0.0195(3) 0.0003(2) -0.0050(2) -0.0105(2)
N1 0.0123(3) 0.0147(2) 0.0142(2) -0.0013(2) -0.0032(2) -0.0064(2)
N2 0.0121(3) 0.0180(3) 0.0266(3) -0.0015(2) -0.0028(3) -0.0138(3)
C1 0.0138(3) 0.0146(3) 0.0168(3) -0.0023(2) -0.0026(3) -0.0063(2)
C2 0.0128(3) 0.0135(3) 0.0138(3) -0.0018(2) -0.0026(2) -0.0060(2)
C3 0.0142(3) 0.0133(3) 0.0140(3) -0.0022(2) -0.0030(2) -0.0050(2)
C4 0.0141(3) 0.0138(3) 0.0154(3) -0.0009(2) -0.0041(2) -0.0061(2)
C5 0.0172(3) 0.0152(3) 0.0190(3) 0.0005(3) -0.0054(3) -0.0083(2)
C6 0.0166(4) 0.0190(3) 0.0225(4) 0.0021(3) -0.0046(3) -0.0108(3)
C7 0.0139(4) 0.0220(3) 0.0297(4) 0.0003(3) -0.0032(3) -0.0133(3)
C8 0.0131(3) 0.0207(3) 0.0304(4) -0.0021(3) -0.0032(3) -0.0133(3)
C9 0.0136(3) 0.0157(3) 0.0193(3) -0.0006(2) -0.0036(3) -0.0089(2)
C10 0.0132(3) 0.0153(3) 0.0147(3) -0.0010(2) -0.0032(2) -0.0073(2)
C11 0.0124(3) 0.0155(3) 0.0132(3) -0.0018(2) -0.0021(2) -0.0071(2)
C12 0.0147(3) 0.0147(3) 0.0128(3) 0.0001(2) -0.0035(2) -0.0064(2)
C13 0.0179(4) 0.0175(3) 0.0155(3) -0.0033(3) -0.0027(3) -0.0066(2)
C14 0.0184(4) 0.0224(3) 0.0160(3) -0.0037(3) -0.0012(3) -0.0058(3)
C15 0.0201(4) 0.0206(3) 0.0146(3) 0.0033(3) -0.0035(3) -0.0073(3)
C16 0.0248(4) 0.0182(3) 0.0152(3) 0.0000(3) -0.0048(3) -0.0087(3)
C17 0.0190(4) 0.0172(3) 0.0154(3) -0.0020(3) -0.0046(3) -0.0077(2)
C18 0.0290(5) 0.0336(5) 0.0188(4) 0.0037(4) 0.0008(4) -0.0130(3)
C19 0.0138(3) 0.0130(3) 0.0187(3) -0.0014(2) -0.0038(3) -0.0073(2)
C20 0.0202(4) 0.0185(3) 0.0195(3) -0.0021(3) -0.0059(3) -0.0090(3)
C21 0.0232(4) 0.0267(4) 0.0266(4) 0.0031(3) -0.0108(3) -0.0169(3)
C22 0.0211(4) 0.0255(4) 0.0431(5) 0.0049(3) -0.0149(4) -0.0237(4)
C23 0.0187(4) 0.0187(3) 0.0428(5) -0.0015(3) -0.0103(4) -0.0153(4)
C24 0.0167(4) 0.0151(3) 0.0266(4) -0.0026(3) -0.0046(3) -0.0078(3)
C25 0.0151(3) 0.0199(3) 0.0153(3) -0.0019(3) -0.0019(3) -0.0101(3)
C26 0.0190(4) 0.0267(4) 0.0198(3) -0.0047(3) -0.0036(3) -0.0136(3)

loop_
_atom_type_symbol
_atom_type_description
_atom_type_scat_dispersion_real
_atom_type_scat_dispersion_imag
_atom_type_scat_source
C C 0.0033 0.0016 'International Tables Vol C Tables 4.2.6.8 and 6.1.1.4'
H H 0.0000 0.0000 'International Tables Vol C Tables 4.2.6.8 and 6.1.1.4'
N N 0.0061 0.0033 'International Tables Vol C Tables 4.2.6.8 and 6.1.1.4'
O O 0.0106 0.0060 'International Tables Vol C Tables 4.2.6.8 and 6.1.1.4'
S S 0.1246 0.1234 'International Tables Vol C Tables 4.2.6.8 and 6.1.1.4'

loop_
_geom_angle_atom_site_label_1
_geom_angle_atom_site_label_2
_geom_angle_atom_site_label_3
_geom_angle
O2 S1 O1 119.99(4)
O2 S1 N1 106.92(4)
O1 S1 N1 106.32(4)
O2 S1 C12 107.98(4)
O1 S1 C12 108.51(4)
N1 S1 C12 106.36(4)
C1 N1 C11 109.19(6)
C1 N1 S1 116.25(5)
C11 N1 S1 117.17(5)
C9 N2 C10 116.54(7)
C9 N2 H1N2 113.8(10)
C10 N2 H1N2 116.9(10)
N1 C1 C2 102.47(6)
N1 C1 H1A 111.3
C2 C1 H1A 111.3
N1 C1 H1B 111.3
C2 C1 H1B 111.3
H1A C1 H1B 109.2
C1 C2 C10 101.01(6)
C1 C2 C3 119.66(6)
C10 C2 C3 111.59(6)
C1 C2 H2 108.0
C10 C2 H2 108.0
C3 C2 H2 108.0
C19 C3 C2 111.25(6)
C19 C3 C4 113.39(6)
C2 C3 C4 107.44(6)
C19 C3 H3 108.2
C2 C3 H3 108.2
C4 C3 H3 108.2
C5 C4 C9 118.20(8)
C5 C4 C3 120.56(7)
C9 C4 C3 121.24(7)
C6 C5 C4 122.28(8)
C6 C5 H5 118.9
C4 C5 H5 118.9
C5 C6 C7 118.98(8)
C5 C6 H6 120.5
C7 C6 H6 120.5
C8 C7 C6 119.98(9)
C8 C7 H7 120.0
C6 C7 H7 120.0
C7 C8 C9 121.06(8)
C7 C8 H8 119.5
C9 C8 H8 119.5
C8 C9 N2 118.22(7)
C8 C9 C4 119.46(7)
N2 C9 C4 122.27(8)
N2 C10 C2 108.59(6)
N2 C10 C11 114.73(6)
C2 C10 C11 103.44(6)
N2 C10 H10 109.9
C2 C10 H10 109.9
C11 C10 H10 109.9
N1 C11 C25 109.71(6)
N1 C11 C10 103.05(6)
C25 C11 C10 115.45(6)
N1 C11 H11 109.5
C25 C11 H11 109.5
C10 C11 H11 109.5
C17 C12 C13 120.56(7)
C17 C12 S1 120.00(6)
C13 C12 S1 119.15(6)
C14 C13 C12 119.34(8)
C14 C13 H13 120.3
C12 C13 H13 120.3
C13 C14 C15 120.86(8)
C13 C14 H14 119.6
C15 C14 H14 119.6
C16 C15 C14 118.90(8)
C16 C15 C18 120.51(9)
C14 C15 C18 120.59(9)
C17 C16 C15 120.98(8)
C17 C16 H16 119.5
C15 C16 H16 119.5
C16 C17 C12 119.25(8)
C16 C17 H17 120.4
C12 C17 H17 120.4
C15 C18 H18A 109.5
C15 C18 H18B 109.5
H18A C18 H18B 109.5
C15 C18 H18C 109.5
H18A C18 H18C 109.5
H18B C18 H18C 109.5
C24 C19 C20 118.46(8)
C24 C19 C3 120.93(7)
C20 C19 C3 120.59(7)
C21 C20 C19 120.91(8)
C21 C20 H20 119.5
C19 C20 H20 119.5
C20 C21 C22 119.93(9)
C20 C21 H21 120.0
C22 C21 H21 120.0
C23 C22 C21 119.88(8)
C23 C22 H22 120.1
C21 C22 H22 120.1
C22 C23 C24 120.05(9)
C22 C23 H23 120.0
C24 C23 H23 120.0
C19 C24 C23 120.76(9)
C19 C24 H24 119.6
C23 C24 H24 119.6
C26 C25 C11 113.64(7)
C26 C25 H25A 108.8
C11 C25 H25A 108.8
C26 C25 H25B 108.8
C11 C25 H25B 108.8
H25A C25 H25B 107.7
C25 C26 H26A 109.5
C25 C26 H26B 109.5
H26A C26 H26B 109.5
C25 C26 H26C 109.5
H26A C26 H26C 109.5
H26B C26 H26C 109.5

loop_
_geom_bond_atom_site_label_1
_geom_bond_atom_site_label_2
_geom_bond_distance
S1 O2 1.4346(6)
S1 O1 1.4363(7)
S1 N1 1.6406(7)
S1 C12 1.7613(8)
N1 C1 1.4913(10)
N1 C11 1.5068(10)
N2 C9 1.4049(10)
N2 C10 1.4478(11)
N2 H1N2 0.874(15)
C1 C2 1.5188(11)
C1 H1A 0.97
C1 H1B 0.97
C2 C10 1.5225(11)
C2 C3 1.5241(10)
C2 H2 0.98
C3 C19 1.5167(11)
C3 C4 1.5289(12)
C3 H3 0.98
C4 C5 1.3979(11)
C4 C9 1.4100(11)
C5 C6 1.3879(13)
C5 H5 0.93
C6 C7 1.3937(13)
C6 H6 0.93
C7 C8 1.3874(12)
C7 H7 0.93
C8 C9 1.4003(12)
C8 H8 0.93
C10 C11 1.5410(11)
C10 H10 0.98
C11 C25 1.5235(10)
C11 H11 0.98
C12 C17 1.3930(11)
C12 C13 1.3955(12)
C13 C14 1.3890(12)
C13 H13 0.93
C14 C15 1.3957(13)
C14 H14 0.93
C15 C16 1.3936(14)
C15 C18 1.5026(13)
C16 C17 1.3907(12)
C16 H16 0.93
C17 H17 0.93
C18 H18A 0.96
C18 H18B 0.96
C18 H18C 0.96
C19 C24 1.3947(11)
C19 C20 1.3984(12)
C20 C21 1.3906(12)
C20 H20 0.93
C21 C22 1.3921(15)
C21 H21 0.93
C22 C23 1.3846(16)
C22 H22 0.93
C23 C24 1.3967(13)
C23 H23 0.93
C24 H24 0.93
C25 C26 1.5234(12)
C25 H25A 0.97
C25 H25B 0.97
C26 H26A 0.96
C26 H26B 0.96
C26 H26C 0.96

loop_
_geom_hbond_atom_site_label_D
_geom_hbond_atom_site_label_H
_geom_hbond_atom_site_label_A
_geom_hbond_site_symmetry_A
_geom_hbond_distance_DH
_geom_hbond_distance_HA
_geom_hbond_distance_DA
_geom_hbond_angle_DHA
C8 H8 O1 1_655 0.93 2.40 3.3215(13) 171
C23 H23 O2 1_545 0.93 2.53 3.2821(13) 138
C2 H2 Cg1 1_555 0.98 2.94 3.8269(9) 151
C7 H7 Cg3 1_655 0.93 2.95 3.7883(12) 151
C10 H10 Cg2 2_756 0.98 2.83 3.8072(9) 178

loop_
_geom_torsion_atom_site_label_1
_geom_torsion_atom_site_label_2
_geom_torsion_atom_site_label_3
_geom_torsion_atom_site_label_4
_geom_torsion
O2 S1 N1 C1 -175.61(6)
O1 S1 N1 C1 55.08(6)
C12 S1 N1 C1 -60.43(6)
O2 S1 N1 C11 -43.94(6)
O1 S1 N1 C11 -173.24(5)
C12 S1 N1 C11 71.25(6)
C11 N1 C1 C2 -25.88(8)
S1 N1 C1 C2 109.40(6)
N1 C1 C2 C10 42.60(7)
N1 C1 C2 C3 165.43(6)
C1 C2 C3 C19 66.47(9)
C10 C2 C3 C19 -176.03(6)
C1 C2 C3 C4 -168.88(7)
C10 C2 C3 C4 -51.38(8)
C19 C3 C4 C5 -34.90(10)
C2 C3 C4 C5 -158.25(7)
C19 C3 C4 C9 145.35(7)
C2 C3 C4 C9 22.00(10)
C9 C4 C5 C6 1.08(12)
C3 C4 C5 C6 -178.67(7)
C4 C5 C6 C7 0.52(13)
C5 C6 C7 C8 -1.07(14)
C6 C7 C8 C9 0.01(15)
C7 C8 C9 N2 -175.93(9)
C7 C8 C9 C4 1.62(14)
C10 N2 C9 C8 -165.08(8)
C10 N2 C9 C4 17.45(12)
C5 C4 C9 C8 -2.12(12)
C3 C4 C9 C8 177.63(8)
C5 C4 C9 N2 175.32(8)
C3 C4 C9 N2 -4.93(12)
C9 N2 C10 C2 -45.97(9)
C9 N2 C10 C11 -161.12(7)
C1 C2 C10 N2 -166.38(6)
C3 C2 C10 N2 65.36(8)
C1 C2 C10 C11 -44.09(7)
C3 C2 C10 C11 -172.34(6)
C1 N1 C11 C25 -124.83(7)
S1 N1 C11 C25 100.35(7)
C1 N1 C11 C10 -1.35(7)
S1 N1 C11 C10 -136.16(5)
N2 C10 C11 N1 146.21(6)
C2 C10 C11 N1 28.11(7)
N2 C10 C11 C25 -94.20(8)
C2 C10 C11 C25 147.70(7)
O2 S1 C12 C17 -157.41(7)
O1 S1 C12 C17 -25.90(8)
N1 S1 C12 C17 88.13(7)
O2 S1 C12 C13 28.75(8)
O1 S1 C12 C13 160.27(7)
N1 S1 C12 C13 -85.71(7)
C17 C12 C13 C14 -2.42(13)
S1 C12 C13 C14 171.38(7)
C12 C13 C14 C15 -0.53(13)
C13 C14 C15 C16 3.15(13)
C13 C14 C15 C18 -176.99(9)
C14 C15 C16 C17 -2.88(13)
C18 C15 C16 C17 177.26(8)
C15 C16 C17 C12 0.00(13)
C13 C12 C17 C16 2.68(12)
S1 C12 C17 C16 -171.07(6)
C2 C3 C19 C24 -112.37(8)
C4 C3 C19 C24 126.40(8)
C2 C3 C19 C20 66.09(10)
C4 C3 C19 C20 -55.15(10)
C24 C19 C20 C21 0.65(13)
C3 C19 C20 C21 -177.84(8)
C19 C20 C21 C22 -0.05(14)
C20 C21 C22 C23 -0.27(14)
C21 C22 C23 C24 -0.02(14)
C20 C19 C24 C23 -0.94(13)
C3 C19 C24 C23 177.54(8)
C22 C23 C24 C19 0.64(14)
N1 C11 C25 C26 -179.71(7)
C10 C11 C25 C26 64.43(9)
